data_4067447
loop_
_publ_author_name
'Alvarez, M. Angeles'
'Garc\'ia, M. Esther'
'Mart\'inez, M. Eugenia'
'Ruiz, Miguel A.'

_publ_section_title
;
 Heterometallic Derivatives of the Unsaturated Methyl-Bridged Complex
 [Mo2(\h5-C5H5)2(\m-CH3)(\m-PCy2)(CO)2]. Photochemical Generation of
 Methylidyne-Bridged Clusters
;
_journal_issue 4
_journal_name_full Organometallics
_journal_page_first 904
_journal_paper_doi 10.1021/om900961u
_journal_volume 29
_journal_year 2010
_chemical_compound_source 'synthesis as described'
_chemical_formula_moiety 'C28 H35 Fe1 Mo2 O5 P1'
_chemical_formula_sum 'C28 H35 Fe Mo2 O5 P'
_chemical_formula_weight 730.26
_chemical_name_systematic
;
 ?
;
_space_group_IT_number 14
_symmetry_cell_setting monoclinic
_symmetry_Int_Tables_number 14
_symmetry_space_group_name_Hall '-P 2ybc'
_symmetry_space_group_name_H-M 'P 1 21/c 1'
_atom_sites_solution_hydrogens geom
_atom_sites_solution_primary direct
_atom_sites_solution_secondary difmap
_audit_conform_dict_location ftp://ftp.iucr.org/pub/cif_core.dic
_audit_conform_dict_name cif_core.dic
_audit_conform_dict_version 2.3
_audit_creation_method 'WinGX routine CIF_UPDATE'
_cell_angle_alpha 90
_cell_angle_beta 100.3500(10)
_cell_angle_gamma 90
_cell_formula_units_Z 4
_cell_length_a 8.4495(2)
_cell_length_b 16.7274(2)
_cell_length_c 20.1560(4)
_cell_measurement_reflns_used 4993
_cell_measurement_temperature 100(2)
_cell_measurement_theta_max 25.350
_cell_measurement_theta_min 0.407
_cell_measurement_wavelength 0.71073
_cell_volume 2802.46(9)
_computing_cell_refinement 'HKL Scalepack (Otwinowski & Minor, 1997)'
_computing_data_collection 'Collect (Bruker AXS BV, 1997-2004)'
_computing_data_reduction
;
 HKL Denzo and Scalepack (Otwinowski & Minor, 1997) 
;
_computing_molecular_graphics 'Ortep-3 for Windows (Farrugia, 1997)'
_computing_publication_material 'WinGX publication routines (Farrugia, 1999)'
_computing_structure_refinement 'SHELXL-97 (Sheldrick, 1997)'
_computing_structure_solution 'SHELXS-97 (Sheldrick, 1997)'
_diffrn_ambient_temperature 100(2)
_diffrn_measured_fraction_theta_full 0.997
_diffrn_measured_fraction_theta_max 0.997
_diffrn_measurement_device '90 mm CCD camera on \k-goniostat'
_diffrn_measurement_device_type KappaCCD
_diffrn_measurement_method CCD
_diffrn_radiation_monochromator 'horizontally mounted graphite crystal'
_diffrn_radiation_probe x-ray
_diffrn_radiation_source 'fine-focus sealed tube'
_diffrn_radiation_type MoK\a
_diffrn_radiation_wavelength 0.71073
_diffrn_reflns_av_R_equivalents 0.0320
_diffrn_reflns_av_unetI/netI 0.027
_diffrn_reflns_limit_h_max 9
_diffrn_reflns_limit_h_min -10
_diffrn_reflns_limit_k_max 20
_diffrn_reflns_limit_k_min 0
_diffrn_reflns_limit_l_max 24
_diffrn_reflns_limit_l_min 0
_diffrn_reflns_number 20196
_diffrn_reflns_theta_full 25.24
_diffrn_reflns_theta_max 25.24
_diffrn_reflns_theta_min 1.59
_exptl_absorpt_coefficient_mu 1.485
_exptl_absorpt_correction_T_max 0.80325
_exptl_absorpt_correction_T_min 0.68625
_exptl_absorpt_correction_type multi-scan
_exptl_absorpt_process_details
;
 R.H. Blessing, Acta Cryst. (1995), A51, 33-38
;
_exptl_crystal_colour red
_exptl_crystal_density_diffrn 1.731
_exptl_crystal_density_method 'not measured'
_exptl_crystal_description prism
_exptl_crystal_F_000 1472
_exptl_crystal_size_max 0.25
_exptl_crystal_size_mid 0.2
_exptl_crystal_size_min 0.15
_refine_diff_density_max 1.068
_refine_diff_density_min -1.483
_refine_diff_density_rms 0.334
_refine_ls_extinction_method none
_refine_ls_goodness_of_fit_ref 1.276
_refine_ls_hydrogen_treatment constr
_refine_ls_matrix_type full
_refine_ls_number_parameters 335
_refine_ls_number_reflns 5061
_refine_ls_number_restraints 0
_refine_ls_restrained_S_all 1.276
_refine_ls_R_factor_all 0.0386
_refine_ls_R_factor_gt 0.0317
_refine_ls_shift/su_max 0.002
_refine_ls_shift/su_mean 0
_refine_ls_structure_factor_coef Fsqd
_refine_ls_weighting_details 'calc w=1/[\s^2^(Fo^2^)+(0.0607P)^2^+1.6420P] where P=(Fo^2^+2Fc^2^)/3'
_refine_ls_weighting_scheme calc
_refine_ls_wR_factor_gt 0.0884
_refine_ls_wR_factor_ref 0.1068
_reflns_number_gt 4416
_reflns_number_total 5061
_reflns_threshold_expression >2sigma(I)
_cod_data_source_file om900961u_si_001.cif
_cod_data_source_block compound10
_cod_original_sg_symbol_H-M 'P 21/c'
_cod_database_code 4067447

loop_
_symmetry_equiv_pos_as_xyz
'x, y, z'
'-x, y+1/2, -z+1/2'
'-x, -y, -z'
'x, -y-1/2, z-1/2'

loop_
_atom_site_label
_atom_site_type_symbol
_atom_site_fract_x
_atom_site_fract_y
_atom_site_fract_z
_atom_site_U_iso_or_equiv
_atom_site_adp_type
_atom_site_occupancy
_atom_site_symmetry_multiplicity
_atom_site_calc_flag
_atom_site_refinement_flags
Mo1 Mo 0.74366(3) 0.793864(14) 0.607342(13) 0.01063(11) Uani 1 1 d .
Mo2 Mo 1.00125(3) 0.712274(14) 0.562855(13) 0.01152(11) Uani 1 1 d .
Fe1 Fe 0.85340(5) 0.83266(2) 0.49066(2) 0.01373(13) Uani 1 1 d .
P1 P 0.87069(10) 0.67765(4) 0.65890(4) 0.01223(18) Uani 1 1 d .
O1 O 0.5364(3) 0.70661(13) 0.48492(12) 0.0204(5) Uani 1 1 d .
O2 O 0.7271(3) 0.74363(15) 0.36654(12) 0.0300(6) Uani 1 1 d .
O3 O 1.1506(3) 0.89594(16) 0.45655(14) 0.0328(6) Uani 1 1 d .
O4 O 0.6414(3) 0.97079(15) 0.45769(14) 0.0349(7) Uani 1 1 d .
O5 O 1.1784(3) 0.75258(13) 0.60214(11) 0.0173(5) Uani 1 1 d .
C1 C 0.6298(4) 0.73920(18) 0.52641(17) 0.0161(7) Uani 1 1 d .
C2 C 0.7743(4) 0.77787(19) 0.41589(18) 0.0197(7) Uani 1 1 d .
C3 C 1.0314(4) 0.87086(19) 0.46825(16) 0.0202(7) Uani 1 1 d .
C4 C 0.7248(4) 0.9169(2) 0.47044(17) 0.0210(7) Uani 1 1 d .
C5 C 0.9264(4) 0.85254(17) 0.58206(16) 0.0154(6) Uani 1 1 d .
C6 C 1.0429(4) 0.91391(18) 0.61734(16) 0.0177(7) Uani 1 1 d .
H6A H 1.1373 0.915 0.597 0.027 Uiso 1 1 calc R
H6B H 1.0727 0.9001 0.6642 0.027 Uiso 1 1 calc R
H6C H 0.9929 0.9656 0.6133 0.027 Uiso 1 1 calc R
C7 C 0.5044(4) 0.86308(19) 0.61059(17) 0.0177(7) Uani 1 1 d .
H7 H 0.4246 0.8653 0.5723 0.021 Uiso 1 1 calc R
C8 C 0.5194(4) 0.80395(19) 0.66142(17) 0.0176(7) Uani 1 1 d .
H8 H 0.4512 0.7605 0.6624 0.021 Uiso 1 1 calc R
C9 C 0.6566(4) 0.8224(2) 0.71058(17) 0.0191(7) Uani 1 1 d .
H9 H 0.6946 0.793 0.7493 0.023 Uiso 1 1 calc R
C10 C 0.7255(4) 0.89318(19) 0.69032(17) 0.0188(7) Uani 1 1 d .
H10 H 0.8163 0.9189 0.7136 0.023 Uiso 1 1 calc R
C11 C 0.6320(4) 0.91832(18) 0.62817(17) 0.0189(7) Uani 1 1 d .
H11 H 0.6511 0.9631 0.6034 0.023 Uiso 1 1 calc R
C12 C 1.1333(4) 0.58800(19) 0.54989(18) 0.0209(7) Uani 1 1 d .
H12 H 1.2081 0.569 0.586 0.025 Uiso 1 1 calc R
C13 C 0.9648(4) 0.57248(18) 0.53838(16) 0.0181(7) Uani 1 1 d .
H13 H 0.9108 0.5414 0.5654 0.022 Uiso 1 1 calc R
C14 C 0.8953(4) 0.61206(18) 0.47958(17) 0.0185(7) Uani 1 1 d .
H14 H 0.787 0.6114 0.4599 0.022 Uiso 1 1 calc R
C15 C 1.0204(4) 0.65393(18) 0.45486(17) 0.0180(7) Uani 1 1 d .
H15 H 1.0073 0.6869 0.4171 0.022 Uiso 1 1 calc R
C16 C 1.1672(4) 0.63646(19) 0.49792(18) 0.0209(7) Uani 1 1 d .
H16 H 1.2686 0.6541 0.4926 0.025 Uiso 1 1 calc R
C17 C 0.7660(4) 0.57943(17) 0.66367(16) 0.0144(6) Uani 1 1 d .
H17 H 0.8435 0.537 0.6594 0.017 Uiso 1 1 calc R
C18 C 0.7066(4) 0.56614(19) 0.73082(16) 0.0194(7) Uani 1 1 d .
H18A H 0.7963 0.5713 0.7681 0.023 Uiso 1 1 calc R
H18B H 0.6275 0.6066 0.7361 0.023 Uiso 1 1 calc R
C19 C 0.6316(4) 0.4832(2) 0.73241(17) 0.0216(7) Uani 1 1 d .
H19A H 0.5917 0.4768 0.7743 0.026 Uiso 1 1 calc R
H19B H 0.7137 0.4429 0.7313 0.026 Uiso 1 1 calc R
C20 C 0.4933(4) 0.46955(19) 0.67314(18) 0.0215(7) Uani 1 1 d .
H20A H 0.456 0.4148 0.6738 0.026 Uiso 1 1 calc R
H20B H 0.4043 0.5046 0.6776 0.026 Uiso 1 1 calc R
C21 C 0.5476(4) 0.48600(19) 0.60645(18) 0.0205(7) Uani 1 1 d .
H21A H 0.456 0.482 0.5699 0.025 Uiso 1 1 calc R
H21B H 0.6258 0.446 0.5991 0.025 Uiso 1 1 calc R
C22 C 0.6227(4) 0.56927(18) 0.60568(16) 0.0166(7) Uani 1 1 d .
H22A H 0.5421 0.6095 0.6096 0.02 Uiso 1 1 calc R
H22B H 0.6584 0.5774 0.563 0.02 Uiso 1 1 calc R
C23 C 1.0215(4) 0.67805(17) 0.73841(16) 0.0153(7) Uani 1 1 d .
H23 H 0.9652 0.6625 0.7749 0.018 Uiso 1 1 calc R
C24 C 1.1531(4) 0.61496(18) 0.73566(17) 0.0190(7) Uani 1 1 d .
H24A H 1.103 0.563 0.7261 0.023 Uiso 1 1 calc R
H24B H 1.2093 0.628 0.6991 0.023 Uiso 1 1 calc R
C25 C 1.2741(4) 0.61045(19) 0.80148(17) 0.0197(7) Uani 1 1 d .
H25A H 1.2208 0.5908 0.837 0.024 Uiso 1 1 calc R
H25B H 1.3588 0.573 0.7964 0.024 Uiso 1 1 calc R
C26 C 1.3477(4) 0.6920(2) 0.82136(18) 0.0213(7) Uani 1 1 d .
H26A H 1.4134 0.7084 0.7889 0.026 Uiso 1 1 calc R
H26B H 1.4168 0.6882 0.8652 0.026 Uiso 1 1 calc R
C27 C 1.2180(4) 0.75461(19) 0.82403(17) 0.0211(7) Uani 1 1 d .
H27A H 1.2683 0.8063 0.8343 0.025 Uiso 1 1 calc R
H27B H 1.16 0.7412 0.8599 0.025 Uiso 1 1 calc R
C28 C 1.0993(4) 0.75986(19) 0.75725(17) 0.0190(7) Uani 1 1 d .
H28A H 1.1552 0.7776 0.7219 0.023 Uiso 1 1 calc R
H28B H 1.0163 0.7987 0.7612 0.023 Uiso 1 1 calc R

loop_
_atom_site_aniso_label
_atom_site_aniso_U_11
_atom_site_aniso_U_22
_atom_site_aniso_U_33
_atom_site_aniso_U_23
_atom_site_aniso_U_13
_atom_site_aniso_U_12
Mo1 0.01010(18) 0.00992(17) 0.01170(18) -0.00027(9) 0.00148(12) 0.00068(9)
Mo2 0.01037(18) 0.01056(17) 0.01379(18) -0.00088(9) 0.00260(12) -0.00018(9)
Fe1 0.0148(3) 0.0130(2) 0.0133(3) 0.00106(16) 0.00223(19) -0.00007(17)
P1 0.0112(4) 0.0101(4) 0.0153(4) 0.0000(3) 0.0019(3) 0.0000(3)
O1 0.0143(13) 0.0245(12) 0.0203(13) -0.0032(9) -0.0024(10) -0.0038(9)
O2 0.0340(15) 0.0365(14) 0.0169(14) -0.0080(11) -0.0023(11) 0.0039(12)
O3 0.0291(15) 0.0409(15) 0.0315(15) -0.0012(12) 0.0141(12) -0.0111(12)
O4 0.0398(17) 0.0265(13) 0.0369(16) 0.0092(11) 0.0027(13) 0.0145(12)
O5 0.0130(11) 0.0177(11) 0.0212(12) -0.0015(9) 0.0032(9) -0.0003(9)
C1 0.0147(17) 0.0150(15) 0.0201(17) 0.0039(13) 0.0076(14) 0.0027(13)
C2 0.0174(18) 0.0209(16) 0.0212(19) 0.0040(14) 0.0047(14) 0.0049(13)
C3 0.027(2) 0.0193(16) 0.0143(17) 0.0013(13) 0.0040(14) -0.0006(14)
C4 0.0206(18) 0.0248(17) 0.0169(17) 0.0027(13) 0.0011(14) -0.0011(14)
C5 0.0151(16) 0.0120(14) 0.0188(17) 0.0008(12) 0.0020(13) 0.0045(12)
C6 0.0185(17) 0.0154(15) 0.0190(17) -0.0003(12) 0.0026(14) -0.0056(13)
C7 0.0128(16) 0.0208(16) 0.0185(17) -0.0035(13) 0.0001(13) 0.0070(13)
C8 0.0121(17) 0.0217(16) 0.0198(18) -0.0012(13) 0.0052(13) 0.0021(13)
C9 0.0203(18) 0.0249(17) 0.0135(16) 0.0002(13) 0.0067(13) 0.0097(14)
C10 0.0173(17) 0.0185(15) 0.0203(17) -0.0098(13) 0.0027(13) 0.0033(13)
C11 0.0229(18) 0.0133(15) 0.0219(18) -0.0016(13) 0.0081(14) 0.0055(13)
C12 0.0219(18) 0.0159(15) 0.0238(18) -0.0065(13) 0.0015(14) 0.0097(13)
C13 0.0261(19) 0.0116(14) 0.0185(17) -0.0037(12) 0.0090(14) -0.0010(13)
C14 0.0151(16) 0.0170(15) 0.0230(18) -0.0099(13) 0.0021(14) -0.0033(13)
C15 0.0255(19) 0.0140(15) 0.0166(16) -0.0050(12) 0.0094(14) -0.0015(13)
C16 0.0149(17) 0.0210(16) 0.0293(19) -0.0095(14) 0.0103(14) -0.0002(13)
C17 0.0143(16) 0.0112(14) 0.0180(16) 0.0029(12) 0.0037(13) -0.0011(12)
C18 0.0214(18) 0.0216(16) 0.0151(16) 0.0001(13) 0.0030(14) -0.0026(14)
C19 0.0216(18) 0.0210(16) 0.0233(19) 0.0055(13) 0.0070(15) -0.0039(14)
C20 0.0207(18) 0.0167(15) 0.0277(19) 0.0032(13) 0.0061(15) -0.0039(13)
C21 0.0187(17) 0.0174(15) 0.0249(19) -0.0007(13) 0.0029(14) -0.0040(13)
C22 0.0152(17) 0.0148(15) 0.0199(17) 0.0011(12) 0.0038(13) -0.0032(12)
C23 0.0166(17) 0.0134(15) 0.0155(16) -0.0002(12) 0.0020(13) 0.0004(12)
C24 0.0207(18) 0.0142(15) 0.0204(17) -0.0008(13) -0.0013(14) 0.0039(13)
C25 0.0185(17) 0.0202(16) 0.0190(17) 0.0046(13) -0.0005(14) 0.0067(13)
C26 0.0151(18) 0.0258(17) 0.0203(17) 0.0019(14) -0.0043(14) 0.0016(14)
C27 0.0213(18) 0.0188(16) 0.0214(18) -0.0020(13) -0.0013(14) -0.0012(13)
C28 0.0175(17) 0.0165(16) 0.0213(18) -0.0004(13) -0.0006(14) -0.0001(13)

loop_
_atom_type_symbol
_atom_type_description
_atom_type_scat_dispersion_real
_atom_type_scat_dispersion_imag
_atom_type_scat_source
C C 0.0033 0.0016 'International Tables Vol C Tables 4.2.6.8 and 6.1.1.4'
H H 0 0 'International Tables Vol C Tables 4.2.6.8 and 6.1.1.4'
Fe Fe 0.3463 0.8444 'International Tables Vol C Tables 4.2.6.8 and 6.1.1.4'
Mo Mo -1.6832 0.6857 'International Tables Vol C Tables 4.2.6.8 and 6.1.1.4'
O O 0.0106 0.006 'International Tables Vol C Tables 4.2.6.8 and 6.1.1.4'
P P 0.1023 0.0942 'International Tables Vol C Tables 4.2.6.8 and 6.1.1.4'

loop_
_geom_angle_atom_site_label_1
_geom_angle_atom_site_label_2
_geom_angle_atom_site_label_3
_geom_angle
C1 Mo1 C5 107.85(13)
C1 Mo1 C7 87.52(12)
C5 Mo1 C7 118.77(12)
C1 Mo1 C11 114.04(12)
C5 Mo1 C11 87.92(12)
C7 Mo1 C11 35.09(11)
C1 Mo1 C8 95.90(12)
C5 Mo1 C8 144.69(12)
C7 Mo1 C8 35.02(12)
C11 Mo1 C8 58.17(12)
C1 Mo1 P1 95.63(9)
C5 Mo1 P1 101.99(9)
C7 Mo1 P1 135.99(9)
C11 Mo1 P1 144.30(8)
C8 Mo1 P1 101.22(8)
C1 Mo1 C9 129.63(13)
C5 Mo1 C9 120.42(13)
C7 Mo1 C9 58.10(11)
C11 Mo1 C9 57.96(11)
C8 Mo1 C9 34.84(12)
P1 Mo1 C9 88.15(8)
C1 Mo1 C10 145.48(12)
C5 Mo1 C10 89.23(13)
C7 Mo1 C10 58.02(11)
C11 Mo1 C10 34.87(11)
C8 Mo1 C10 57.75(12)
P1 Mo1 C10 110.22(8)
C9 Mo1 C10 34.53(12)
C1 Mo1 Fe1 65.84(9)
C5 Mo1 Fe1 42.55(9)
C7 Mo1 Fe1 109.39(8)
C11 Mo1 Fe1 98.69(8)
C8 Mo1 Fe1 143.12(8)
P1 Mo1 Fe1 111.86(2)
C9 Mo1 Fe1 154.74(8)
C10 Mo1 Fe1 120.60(9)
C1 Mo1 Mo2 78.67(9)
C5 Mo1 Mo2 58.59(9)
C7 Mo1 Mo2 163.52(8)
C11 Mo1 Mo2 146.48(9)
C8 Mo1 Mo2 154.70(8)
P1 Mo1 Mo2 55.45(2)
C9 Mo1 Mo2 138.28(8)
C10 Mo1 Mo2 134.83(8)
Fe1 Mo1 Mo2 56.679(12)
O5 Mo2 C12 90.38(11)
O5 Mo2 C13 123.48(11)
C12 Mo2 C13 34.57(12)
O5 Mo2 C15 112.54(11)
C12 Mo2 C15 56.20(11)
C13 Mo2 C15 56.50(11)
O5 Mo2 C14 141.25(11)
C12 Mo2 C14 56.38(11)
C13 Mo2 C14 33.53(11)
C15 Mo2 C14 34.35(11)
O5 Mo2 C16 85.02(11)
C12 Mo2 C16 33.52(12)
C13 Mo2 C16 56.46(11)
C15 Mo2 C16 33.78(12)
C14 Mo2 C16 56.35(11)
O5 Mo2 P1 102.01(8)
C12 Mo2 P1 99.48(9)
C13 Mo2 P1 82.72(8)
C15 Mo2 P1 136.44(8)
C14 Mo2 P1 102.68(8)
C16 Mo2 P1 132.96(8)
O5 Mo2 C5 77.29(10)
C12 Mo2 C5 167.26(12)
C13 Mo2 C5 158.17(11)
C15 Mo2 C5 125.67(11)
C14 Mo2 C5 133.57(11)
C16 Mo2 C5 139.78(11)
P1 Mo2 C5 86.38(8)
O5 Mo2 Fe1 104.00(7)
C12 Mo2 Fe1 141.19(9)
C13 Mo2 Fe1 126.53(8)
C15 Mo2 Fe1 85.06(8)
C14 Mo2 Fe1 93.78(8)
C16 Mo2 Fe1 111.03(9)
P1 Mo2 Fe1 112.03(2)
C5 Mo2 Fe1 42.36(8)
O5 Mo2 Mo1 108.77(7)
C12 Mo2 Mo1 147.96(9)
C13 Mo2 Mo1 117.07(8)
C15 Mo2 Mo1 130.98(8)
C14 Mo2 Mo1 109.94(8)
C16 Mo2 Mo1 164.62(8)
P1 Mo2 Mo1 52.375(19)
C5 Mo2 Mo1 42.78(8)
Fe1 Mo2 Mo1 59.936(12)
C3 Fe1 C4 99.65(15)
C3 Fe1 C2 100.15(15)
C4 Fe1 C2 95.29(15)
C3 Fe1 C5 92.44(15)
C4 Fe1 C5 99.51(14)
C2 Fe1 C5 158.68(14)
C3 Fe1 Mo2 94.36(11)
C4 Fe1 Mo2 158.59(11)
C2 Fe1 Mo2 98.08(10)
C5 Fe1 Mo2 63.59(9)
C3 Fe1 Mo1 137.40(11)
C4 Fe1 Mo1 95.55(11)
C2 Fe1 Mo1 117.81(11)
C5 Fe1 Mo1 45.67(10)
Mo2 Fe1 Mo1 63.385(12)
C23 P1 C17 102.44(14)
C23 P1 Mo1 124.16(10)
C17 P1 Mo1 124.08(10)
C23 P1 Mo2 110.00(11)
C17 P1 Mo2 121.87(10)
Mo1 P1 Mo2 72.17(2)
O1 C1 Mo1 166.6(3)
O2 C2 Fe1 177.7(3)
O3 C3 Fe1 177.0(3)
O4 C4 Fe1 179.5(3)
C6 C5 Fe1 131.2(2)
C6 C5 Mo1 133.8(2)
Fe1 C5 Mo1 91.78(14)
C6 C5 Mo2 123.7(2)
Fe1 C5 Mo2 74.06(10)
Mo1 C5 Mo2 78.63(10)
C5 C6 H6A 109.5
C5 C6 H6B 109.5
H6A C6 H6B 109.5
C5 C6 H6C 109.5
H6A C6 H6C 109.5
H6B C6 H6C 109.5
C8 C7 C11 108.1(3)
C8 C7 Mo1 73.05(18)
C11 C7 Mo1 72.97(18)
C8 C7 H7 126
C11 C7 H7 126
Mo1 C7 H7 119.8
C7 C8 C9 108.1(3)
C7 C8 Mo1 71.93(19)
C9 C8 Mo1 73.39(19)
C7 C8 H8 125.9
C9 C8 H8 125.9
Mo1 C8 H8 120.5
C10 C9 C8 107.9(3)
C10 C9 Mo1 72.94(18)
C8 C9 Mo1 71.77(18)
C10 C9 H9 126
C8 C9 H9 126
Mo1 C9 H9 121
C9 C10 C11 108.1(3)
C9 C10 Mo1 72.53(18)
C11 C10 Mo1 71.51(18)
C9 C10 H10 126
C11 C10 H10 126
Mo1 C10 H10 121.7
C7 C11 C10 107.8(3)
C7 C11 Mo1 71.94(17)
C10 C11 Mo1 73.62(18)
C7 C11 H11 126.1
C10 C11 H11 126.1
Mo1 C11 H11 120.2
C16 C12 C13 108.5(3)
C16 C12 Mo2 74.93(18)
C13 C12 Mo2 72.82(17)
C16 C12 H12 125.7
C13 C12 H12 125.7
Mo2 C12 H12 118.4
C14 C13 C12 108.0(3)
C14 C13 Mo2 74.35(18)
C12 C13 Mo2 72.62(17)
C14 C13 H13 126
C12 C13 H13 126
Mo2 C13 H13 118.9
C13 C14 C15 107.7(3)
C13 C14 Mo2 72.11(18)
C15 C14 Mo2 72.47(17)
C13 C14 H14 126.1
C15 C14 H14 126.1
Mo2 C14 H14 121
C16 C15 C14 107.9(3)
C16 C15 Mo2 73.94(19)
C14 C15 Mo2 73.19(18)
C16 C15 H15 126
C14 C15 H15 126
Mo2 C15 H15 118.7
C12 C16 C15 107.8(3)
C12 C16 Mo2 71.55(18)
C15 C16 Mo2 72.28(18)
C12 C16 H16 126.1
C15 C16 H16 126.1
Mo2 C16 H16 121.8
C22 C17 C18 108.4(3)
C22 C17 P1 111.9(2)
C18 C17 P1 113.7(2)
C22 C17 H17 107.5
C18 C17 H17 107.5
P1 C17 H17 107.5
C19 C18 C17 110.6(3)
C19 C18 H18A 109.5
C17 C18 H18A 109.5
C19 C18 H18B 109.5
C17 C18 H18B 109.5
H18A C18 H18B 108.1
C18 C19 C20 112.3(3)
C18 C19 H19A 109.1
C20 C19 H19A 109.1
C18 C19 H19B 109.1
C20 C19 H19B 109.1
H19A C19 H19B 107.9
C21 C20 C19 110.7(3)
C21 C20 H20A 109.5
C19 C20 H20A 109.5
C21 C20 H20B 109.5
C19 C20 H20B 109.5
H20A C20 H20B 108.1
C20 C21 C22 111.4(3)
C20 C21 H21A 109.4
C22 C21 H21A 109.4
C20 C21 H21B 109.4
C22 C21 H21B 109.4
H21A C21 H21B 108
C21 C22 C17 111.4(3)
C21 C22 H22A 109.3
C17 C22 H22A 109.3
C21 C22 H22B 109.3
C17 C22 H22B 109.3
H22A C22 H22B 108
C28 C23 C24 109.9(3)
C28 C23 P1 114.4(2)
C24 C23 P1 110.7(2)
C28 C23 H23 107.2
C24 C23 H23 107.2
P1 C23 H23 107.2
C25 C24 C23 112.2(3)
C25 C24 H24A 109.2
C23 C24 H24A 109.2
C25 C24 H24B 109.2
C23 C24 H24B 109.2
H24A C24 H24B 107.9
C26 C25 C24 111.3(3)
C26 C25 H25A 109.4
C24 C25 H25A 109.4
C26 C25 H25B 109.4
C24 C25 H25B 109.4
H25A C25 H25B 108
C25 C26 C27 111.3(3)
C25 C26 H26A 109.4
C27 C26 H26A 109.4
C25 C26 H26B 109.4
C27 C26 H26B 109.4
H26A C26 H26B 108
C26 C27 C28 111.7(3)
C26 C27 H27A 109.3
C28 C27 H27A 109.3
C26 C27 H27B 109.3
C28 C27 H27B 109.3
H27A C27 H27B 107.9
C27 C28 C23 110.5(3)
C27 C28 H28A 109.6
C23 C28 H28A 109.6
C27 C28 H28B 109.6
C23 C28 H28B 109.6
H28A C28 H28B 108.1

loop_
_geom_bond_atom_site_label_1
_geom_bond_atom_site_label_2
_geom_bond_distance
Mo1 C1 1.965(3)
Mo1 C5 1.972(3)
Mo1 C7 2.341(3)
Mo1 C11 2.354(3)
Mo1 C8 2.356(3)
Mo1 P1 2.3686(8)
Mo1 C9 2.377(3)
Mo1 C10 2.382(3)
Mo1 Fe1 2.7560(5)
Mo1 Mo2 2.8469(4)
Mo2 O5 1.702(2)
Mo2 C12 2.396(3)
Mo2 C13 2.398(3)
Mo2 C15 2.417(3)
Mo2 C14 2.427(3)
Mo2 C16 2.439(3)
Mo2 P1 2.4632(9)
Mo2 C5 2.478(3)
Mo2 Fe1 2.6609(5)
Fe1 C3 1.766(4)
Fe1 C4 1.781(3)
Fe1 C2 1.788(4)
Fe1 C5 1.865(3)
P1 C23 1.860(3)
P1 C17 1.876(3)
O1 C1 1.175(4)
O2 C2 1.155(4)
O3 C3 1.154(4)
O4 C4 1.145(4)
C5 C6 1.509(4)
C6 H6A 0.96
C6 H6B 0.96
C6 H6C 0.96
C7 C8 1.413(5)
C7 C11 1.416(5)
C7 H7 0.93
C8 C9 1.417(5)
C8 H8 0.93
C9 C10 1.412(5)
C9 H9 0.93
C10 C11 1.419(5)
C10 H10 0.93
C11 H11 0.93
C12 C16 1.395(5)
C12 C13 1.424(5)
C12 H12 0.93
C13 C14 1.392(5)
C13 H13 0.93
C14 C15 1.430(5)
C14 H14 0.93
C15 C16 1.411(5)
C15 H15 0.93
C16 H16 0.93
C17 C22 1.534(4)
C17 C18 1.542(4)
C17 H17 0.98
C18 C19 1.529(4)
C18 H18A 0.97
C18 H18B 0.97
C19 C20 1.530(5)
C19 H19A 0.97
C19 H19B 0.97
C20 C21 1.521(5)
C20 H20A 0.97
C20 H20B 0.97
C21 C22 1.532(4)
C21 H21A 0.97
C21 H21B 0.97
C22 H22A 0.97
C22 H22B 0.97
C23 C28 1.536(4)
C23 C24 1.541(4)
C23 H23 0.98
C24 C25 1.524(4)
C24 H24A 0.97
C24 H24B 0.97
C25 C26 1.523(5)
C25 H25A 0.97
C25 H25B 0.97
C26 C27 1.524(5)
C26 H26A 0.97
C26 H26B 0.97
C27 C28 1.530(4)
C27 H27A 0.97
C27 H27B 0.97
C28 H28A 0.97
C28 H28B 0.97
